data_7039349
loop_
_publ_author_name
'Escriche-Tur, Luis'
'Font-Bardia, Merc\`e'
'Albela, Bel\'en'
'Corbella, Montserrat'

_publ_section_title
;
 New insights into the comprehension of the magnetic properties of
 dinuclear Mn(III) compounds with the general formula
 [{MnL(NN)}2(\m-O)(\m-n-RC6H4COO)2]X2.
;
_journal_issue 29
_journal_name_full 'Dalton transactions (Cambridge, England : 2003)'
_journal_page_first 11753
_journal_page_last 11764
_journal_paper_doi 10.1039/c6dt01097k
_journal_volume 45
_journal_year 2016
_chemical_formula_moiety 'C36 H30 Mn2 N6 O13, 2(C2 H3 N)'
_chemical_formula_sum 'C40 H36 Mn2 N8 O13'
_chemical_formula_weight 946.65
_chemical_name_systematic
;
 ?
;
_space_group_IT_number 15
_symmetry_cell_setting monoclinic
_symmetry_space_group_name_Hall '-C 2yc'
_symmetry_space_group_name_H-M 'C 1 2/c 1'
_atom_sites_solution_hydrogens geom
_atom_sites_solution_primary direct
_atom_sites_solution_secondary difmap
_audit_creation_method SHELXL-97
_audit_update_record
;
2016-03-18 deposited with the CCDC.
2016-05-30 downloaded from the CCDC.
;
_cell_angle_alpha 90.00
_cell_angle_beta 130.004(3)
_cell_angle_gamma 90.00
_cell_formula_units_Z 4
_cell_length_a 24.3681(19)
_cell_length_b 13.7810(11)
_cell_length_c 16.1592(13)
_cell_measurement_reflns_used 9911
_cell_measurement_temperature 100(2)
_cell_measurement_theta_max 24.70
_cell_measurement_theta_min 2.52
_cell_volume 4156.7(6)
_computing_cell_refinement 'Bruker SAINT'
_computing_data_collection 'Bruker APEX2'
_computing_data_reduction 'Bruker SAINT'
_computing_molecular_graphics 'Bruker SHELXTL'
_computing_publication_material 'Bruker SHELXTL'
_computing_structure_refinement 'SHELXL-97 (Sheldrick, 1997)'
_computing_structure_solution 'SHELXS-97 (Sheldrick, 1997)'
_diffrn_ambient_temperature 100(2)
_diffrn_measured_fraction_theta_full 0.914
_diffrn_measured_fraction_theta_max 0.914
_diffrn_measurement_device_type 'Bruker APEX-II CCD'
_diffrn_measurement_method '\f and \w scans'
_diffrn_radiation_monochromator multilayer
_diffrn_radiation_source 'high brilliance Incoatec Microfocus Source '
_diffrn_radiation_type MoK\a
_diffrn_radiation_wavelength 0.71073
_diffrn_reflns_av_R_equivalents 0.0349
_diffrn_reflns_av_sigmaI/netI 0.0261
_diffrn_reflns_limit_h_max 28
_diffrn_reflns_limit_h_min -28
_diffrn_reflns_limit_k_max 16
_diffrn_reflns_limit_k_min -16
_diffrn_reflns_limit_l_max 18
_diffrn_reflns_limit_l_min -18
_diffrn_reflns_number 29302
_diffrn_reflns_theta_full 24.70
_diffrn_reflns_theta_max 24.70
_diffrn_reflns_theta_min 2.18
_exptl_absorpt_coefficient_mu 0.683
_exptl_absorpt_correction_T_max 0.7451
_exptl_absorpt_correction_T_min 0.5396
_exptl_absorpt_correction_type multi-scan
_exptl_absorpt_process_details sadabs
_exptl_crystal_colour 'dark green'
_exptl_crystal_density_diffrn 1.513
_exptl_crystal_density_method 'not measured'
_exptl_crystal_description prism
_exptl_crystal_F_000 1944
_exptl_crystal_size_max 0.25
_exptl_crystal_size_mid 0.22
_exptl_crystal_size_min 0.21
_refine_diff_density_max 0.250
_refine_diff_density_min -0.520
_refine_diff_density_rms 0.072
_refine_ls_extinction_method none
_refine_ls_goodness_of_fit_ref 1.091
_refine_ls_hydrogen_treatment constr
_refine_ls_matrix_type full
_refine_ls_number_parameters 286
_refine_ls_number_reflns 3234
_refine_ls_number_restraints 0
_refine_ls_restrained_S_all 1.091
_refine_ls_R_factor_all 0.0400
_refine_ls_R_factor_gt 0.0344
_refine_ls_shift/su_max 0.000
_refine_ls_shift/su_mean 0.000
_refine_ls_structure_factor_coef Fsqd
_refine_ls_weighting_details 'calc w=1/[\s^2^(Fo^2^)+(0.0438P)^2^+9.3841P] where P=(Fo^2^+2Fc^2^)/3'
_refine_ls_weighting_scheme calc
_refine_ls_wR_factor_gt 0.0876
_refine_ls_wR_factor_ref 0.0934
_reflns_number_gt 2923
_reflns_number_total 3234
_reflns_threshold_expression >2\s(I)
_cod_data_source_file c6dt01097k2.cif
_cod_data_source_block compound_3
_cod_depositor_comments 'Adding full bibliography for 7039349--7039353.cif.'
_cod_original_sg_symbol_H-M C2/c
_cod_database_code 7039349

loop_
_symmetry_equiv_pos_as_xyz
'x, y, z'
'-x, y, -z+1/2'
'x+1/2, y+1/2, z'
'-x+1/2, y+1/2, -z+1/2'
'-x, -y, -z'
'x, -y, z-1/2'
'-x+1/2, -y+1/2, -z'
'x+1/2, -y+1/2, z-1/2'

loop_
_atom_site_label
_atom_site_type_symbol
_atom_site_fract_x
_atom_site_fract_y
_atom_site_fract_z
_atom_site_U_iso_or_equiv
_atom_site_adp_type
_atom_site_occupancy
_atom_site_symmetry_multiplicity
_atom_site_calc_flag
_atom_site_refinement_flags
Mn1 Mn 0.075711(19) 0.14102(2) 0.27948(3) 0.01290(13) Uani 1 1 d .
O1 O 0.0000 0.08070(15) 0.2500 0.0165(5) Uani 1 2 d S
O2 O 0.08818(9) 0.24619(11) 0.37302(14) 0.0168(4) Uani 1 1 d .
O3 O 0.01034(9) 0.23975(11) 0.14258(15) 0.0174(4) Uani 1 1 d .
O4 O 0.15570(10) 0.06126(11) 0.43542(15) 0.0220(4) Uani 1 1 d .
O5 O 0.23941(11) -0.03869(13) 0.55324(17) 0.0292(5) Uani 1 1 d .
O6 O 0.19500(12) -0.04791(14) 0.38688(17) 0.0320(5) Uani 1 1 d .
O7 O 0.05025(11) 0.44701(13) 0.65721(16) 0.0271(4) Uani 1 1 d .
N1 N 0.07798(11) 0.04329(13) 0.18624(17) 0.0147(4) Uani 1 1 d .
N2 N 0.16005(11) 0.19332(13) 0.29113(17) 0.0144(4) Uani 1 1 d .
N4 N 0.19753(11) -0.00990(14) 0.45853(19) 0.0193(5) Uani 1 1 d .
C1 C 0.04967(13) 0.27456(15) 0.3973(2) 0.0148(5) Uani 1 1 d .
C2 C 0.08017(14) 0.35336(15) 0.4793(2) 0.0159(5) Uani 1 1 d .
C3 C 0.05167(14) 0.36857(16) 0.5306(2) 0.0187(5) Uani 1 1 d .
H3 H 0.0138 0.3307 0.5126 0.022 Uiso 1 1 calc R
C4 C 0.08014(14) 0.44046(16) 0.6086(2) 0.0200(5) Uani 1 1 d .
C5 C 0.13464(15) 0.49990(18) 0.6331(2) 0.0266(6) Uani 1 1 d .
H5 H 0.1530 0.5488 0.6844 0.032 Uiso 1 1 calc R
C6 C 0.16165(15) 0.48568(18) 0.5799(3) 0.0279(6) Uani 1 1 d .
H6 H 0.1976 0.5263 0.5950 0.033 Uiso 1 1 calc R
C7 C 0.13592(14) 0.41215(16) 0.5051(2) 0.0209(6) Uani 1 1 d .
H7 H 0.1556 0.4019 0.4720 0.025 Uiso 1 1 calc R
C8 C 0.20068(14) 0.26980(16) 0.3500(2) 0.0177(5) Uani 1 1 d .
H8 H 0.1946 0.2989 0.3955 0.021 Uiso 1 1 calc R
C9 C 0.25148(14) 0.30722(17) 0.3458(2) 0.0216(6) Uani 1 1 d .
H9 H 0.2794 0.3602 0.3881 0.026 Uiso 1 1 calc R
C10 C 0.25993(15) 0.26399(17) 0.2771(2) 0.0233(6) Uani 1 1 d .
H10 H 0.2931 0.2885 0.2717 0.028 Uiso 1 1 calc R
C11 C 0.21881(14) 0.18428(17) 0.2167(2) 0.0206(6) Uani 1 1 d .
H11 H 0.2242 0.1544 0.1707 0.025 Uiso 1 1 calc R
C12 C 0.16939(13) 0.14925(16) 0.2256(2) 0.0159(5) Uani 1 1 d .
C13 C 0.12524(13) 0.06275(16) 0.1700(2) 0.0153(5) Uani 1 1 d .
C14 C 0.13108(14) 0.00227(17) 0.1079(2) 0.0191(5) Uani 1 1 d .
H14 H 0.1626 0.0170 0.0957 0.023 Uiso 1 1 calc R
C15 C 0.08932(14) -0.08070(17) 0.0641(2) 0.0204(5) Uani 1 1 d .
H15 H 0.0924 -0.1221 0.0218 0.024 Uiso 1 1 calc R
C16 C 0.04294(14) -0.10177(16) 0.0835(2) 0.0203(5) Uani 1 1 d .
H16 H 0.0154 -0.1580 0.0561 0.024 Uiso 1 1 calc R
C17 C 0.03839(13) -0.03741(16) 0.1445(2) 0.0170(5) Uani 1 1 d .
H17 H 0.0068 -0.0507 0.1568 0.020 Uiso 1 1 calc R
C18 C 0.08004(17) 0.5190(2) 0.7404(3) 0.0338(7) Uani 1 1 d .
H18A H 0.0553 0.5174 0.7684 0.051 Uiso 1 1 calc R
H18B H 0.0748 0.5820 0.7108 0.051 Uiso 1 1 calc R
H18C H 0.1299 0.5056 0.7976 0.051 Uiso 1 1 calc R
N1W N 0.4136(2) 0.2875(3) 0.0580(4) 0.0854(13) Uani 1 1 d .
C2W C 0.3904(2) 0.2588(2) 0.0951(3) 0.0512(9) Uani 1 1 d .
C1W C 0.3592(3) 0.2242(3) 0.1412(4) 0.0672(13) Uani 1 1 d .
H1W H 0.3257 0.1731 0.0969 0.101 Uiso 1 1 calc R
H2W H 0.3348 0.2766 0.1447 0.101 Uiso 1 1 calc R
H3W H 0.3964 0.1998 0.2127 0.101 Uiso 1 1 calc R

loop_
_atom_site_aniso_label
_atom_site_aniso_U_11
_atom_site_aniso_U_22
_atom_site_aniso_U_33
_atom_site_aniso_U_23
_atom_site_aniso_U_13
_atom_site_aniso_U_12
Mn1 0.0128(2) 0.01454(19) 0.0134(3) -0.00143(13) 0.0094(2) -0.00070(13)
O1 0.0190(13) 0.0155(11) 0.0209(16) 0.000 0.0155(14) 0.000
O2 0.0166(9) 0.0192(8) 0.0178(11) -0.0028(7) 0.0125(10) -0.0016(6)
O3 0.0171(10) 0.0191(8) 0.0176(11) 0.0036(7) 0.0119(10) 0.0015(7)
O4 0.0231(10) 0.0240(9) 0.0199(12) 0.0040(7) 0.0142(10) 0.0074(7)
O5 0.0221(11) 0.0411(11) 0.0191(13) 0.0104(8) 0.0108(11) 0.0114(8)
O6 0.0339(12) 0.0407(11) 0.0228(13) 0.0019(8) 0.0188(12) 0.0138(9)
O7 0.0292(11) 0.0333(10) 0.0240(13) -0.0094(8) 0.0195(12) 0.0000(8)
N1 0.0131(11) 0.0166(9) 0.0130(13) 0.0012(8) 0.0078(11) 0.0012(7)
N2 0.0129(11) 0.0170(9) 0.0122(13) 0.0006(8) 0.0076(11) 0.0015(8)
N4 0.0151(11) 0.0237(10) 0.0183(15) 0.0028(9) 0.0104(12) 0.0001(8)
C1 0.0149(13) 0.0147(10) 0.0128(15) 0.0023(9) 0.0080(13) 0.0019(9)
C2 0.0158(13) 0.0154(11) 0.0122(15) 0.0005(9) 0.0072(13) 0.0026(9)
C3 0.0182(14) 0.0185(11) 0.0198(16) 0.0016(10) 0.0124(14) 0.0020(9)
C4 0.0210(14) 0.0219(12) 0.0159(16) -0.0013(10) 0.0113(14) 0.0040(10)
C5 0.0282(16) 0.0232(12) 0.0231(18) -0.0093(11) 0.0141(16) -0.0032(11)
C6 0.0239(15) 0.0270(13) 0.0314(19) -0.0064(12) 0.0172(16) -0.0077(11)
C7 0.0219(15) 0.0215(12) 0.0211(17) -0.0033(10) 0.0147(15) -0.0018(10)
C8 0.0177(14) 0.0181(11) 0.0182(16) -0.0014(9) 0.0120(14) 0.0004(9)
C9 0.0190(14) 0.0229(12) 0.0214(17) -0.0036(10) 0.0123(14) -0.0044(10)
C10 0.0209(15) 0.0290(13) 0.0255(18) -0.0015(11) 0.0175(15) -0.0046(10)
C11 0.0202(14) 0.0272(13) 0.0173(16) -0.0018(10) 0.0133(14) -0.0005(10)
C12 0.0124(13) 0.0196(11) 0.0130(15) 0.0019(9) 0.0070(13) 0.0036(9)
C13 0.0112(12) 0.0198(11) 0.0118(15) 0.0029(9) 0.0060(13) 0.0029(9)
C14 0.0163(13) 0.0249(12) 0.0181(16) -0.0013(10) 0.0120(14) 0.0024(10)
C15 0.0170(14) 0.0234(12) 0.0169(16) -0.0048(10) 0.0091(14) 0.0030(10)
C16 0.0187(14) 0.0172(11) 0.0194(16) -0.0033(10) 0.0096(14) -0.0009(10)
C17 0.0134(13) 0.0189(11) 0.0160(16) 0.0021(9) 0.0082(13) 0.0011(9)
C18 0.0302(17) 0.0443(16) 0.024(2) -0.0113(13) 0.0157(17) 0.0059(13)
N1W 0.062(3) 0.104(3) 0.089(4) 0.016(2) 0.049(3) -0.024(2)
C2W 0.039(2) 0.0468(19) 0.056(3) 0.0127(17) 0.025(2) -0.0072(15)
C1W 0.085(3) 0.045(2) 0.096(4) 0.015(2) 0.070(3) -0.0020(19)

loop_
_atom_type_symbol
_atom_type_description
_atom_type_scat_dispersion_real
_atom_type_scat_dispersion_imag
_atom_type_scat_source
C C 0.0033 0.0016 'International Tables Vol C Tables 4.2.6.8 and 6.1.1.4'
Mn Mn 0.3368 0.7283 'International Tables Vol C Tables 4.2.6.8 and 6.1.1.4'
N N 0.0061 0.0033 'International Tables Vol C Tables 4.2.6.8 and 6.1.1.4'
O O 0.0106 0.0060 'International Tables Vol C Tables 4.2.6.8 and 6.1.1.4'
H H 0.0000 0.0000 'International Tables Vol C Tables 4.2.6.8 and 6.1.1.4'

loop_
_geom_angle_atom_site_label_1
_geom_angle_atom_site_label_2
_geom_angle_atom_site_label_3
_geom_angle
_geom_angle_site_symmetry_1
_geom_angle_site_symmetry_3
O1 Mn1 O2 99.80(6) . .
O1 Mn1 N1 90.54(7) . .
O2 Mn1 N1 169.65(7) . .
O1 Mn1 N2 168.94(7) . .
O2 Mn1 N2 91.13(7) . .
N1 Mn1 N2 78.53(7) . .
O1 Mn1 O3 93.68(6) . .
O2 Mn1 O3 88.35(7) . .
N1 Mn1 O3 90.67(7) . .
N2 Mn1 O3 84.84(7) . .
O1 Mn1 O4 94.25(6) . .
O2 Mn1 O4 84.53(7) . .
N1 Mn1 O4 95.12(7) . .
N2 Mn1 O4 88.48(7) . .
O3 Mn1 O4 170.14(6) . .
O1 Mn1 Mn1 27.73(6) . 2
O2 Mn1 Mn1 78.81(5) . 2
N1 Mn1 Mn1 110.88(6) . 2
N2 Mn1 Mn1 157.77(5) . 2
O3 Mn1 Mn1 75.19(4) . 2
O4 Mn1 Mn1 109.94(4) . 2
Mn1 O1 Mn1 124.54(12) . 2
C1 O2 Mn1 132.29(15) . .
C1 O3 Mn1 127.59(14) 2 .
N4 O4 Mn1 130.84(15) . .
C4 O7 C18 116.4(2) . .
C17 N1 C13 119.45(19) . .
C17 N1 Mn1 124.53(14) . .
C13 N1 Mn1 115.98(15) . .
C8 N2 C12 119.23(18) . .
C8 N2 Mn1 125.27(14) . .
C12 N2 Mn1 115.26(15) . .
O6 N4 O5 121.8(2) . .
O6 N4 O4 119.9(2) . .
O5 N4 O4 118.25(19) . .
O3 C1 O2 124.4(2) 2 .
O3 C1 C2 119.03(19) 2 .
O2 C1 C2 116.6(2) . .
C7 C2 C3 119.7(2) . .
C7 C2 C1 121.4(2) . .
C3 C2 C1 118.9(2) . .
C4 C3 C2 119.8(2) . .
C4 C3 H3 120.1 . .
C2 C3 H3 120.1 . .
O7 C4 C5 124.2(2) . .
O7 C4 C3 115.2(2) . .
C5 C4 C3 120.6(2) . .
C4 C5 C6 119.2(2) . .
C4 C5 H5 120.4 . .
C6 C5 H5 120.4 . .
C7 C6 C5 121.0(2) . .
C7 C6 H6 119.5 . .
C5 C6 H6 119.5 . .
C6 C7 C2 119.6(2) . .
C6 C7 H7 120.2 . .
C2 C7 H7 120.2 . .
N2 C8 C9 122.4(2) . .
N2 C8 H8 118.8 . .
C9 C8 H8 118.8 . .
C8 C9 C10 118.5(2) . .
C8 C9 H9 120.7 . .
C10 C9 H9 120.7 . .
C11 C10 C9 119.6(2) . .
C11 C10 H10 120.2 . .
C9 C10 H10 120.2 . .
C10 C11 C12 119.2(2) . .
C10 C11 H11 120.4 . .
C12 C11 H11 120.4 . .
N2 C12 C11 121.0(2) . .
N2 C12 C13 114.62(19) . .
C11 C12 C13 124.3(2) . .
N1 C13 C14 121.1(2) . .
N1 C13 C12 114.9(2) . .
C14 C13 C12 124.0(2) . .
C13 C14 C15 119.0(2) . .
C13 C14 H14 120.5 . .
C15 C14 H14 120.5 . .
C16 C15 C14 119.7(2) . .
C16 C15 H15 120.1 . .
C14 C15 H15 120.1 . .
C17 C16 C15 118.6(2) . .
C17 C16 H16 120.7 . .
C15 C16 H16 120.7 . .
N1 C17 C16 122.1(2) . .
N1 C17 H17 119.0 . .
C16 C17 H17 119.0 . .
O7 C18 H18A 109.5 . .
O7 C18 H18B 109.5 . .
H18A C18 H18B 109.5 . .
O7 C18 H18C 109.5 . .
H18A C18 H18C 109.5 . .
H18B C18 H18C 109.5 . .
N1W C2W C1W 178.4(4) . .
C2W C1W H1W 109.5 . .
C2W C1W H2W 109.5 . .
H1W C1W H2W 109.5 . .
C2W C1W H3W 109.5 . .
H1W C1W H3W 109.5 . .
H2W C1W H3W 109.5 . .

loop_
_geom_bond_atom_site_label_1
_geom_bond_atom_site_label_2
_geom_bond_distance
_geom_bond_site_symmetry_2
Mn1 O1 1.7866(10) .
Mn1 O2 1.9716(16) .
Mn1 N1 2.0478(19) .
Mn1 N2 2.0692(18) .
Mn1 O3 2.1799(17) .
Mn1 O4 2.2456(19) .
Mn1 Mn1 3.1628(7) 2
O1 Mn1 1.7866(10) 2
O2 C1 1.288(3) .
O3 C1 1.254(3) 2
O4 N4 1.285(3) .
O5 N4 1.238(3) .
O6 N4 1.236(3) .
O7 C4 1.375(3) .
O7 C18 1.437(3) .
N1 C17 1.336(3) .
N1 C13 1.362(3) .
N2 C8 1.336(3) .
N2 C12 1.361(3) .
C1 O3 1.254(3) 2
C1 C2 1.491(3) .
C2 C7 1.396(3) .
C2 C3 1.398(3) .
C3 C4 1.388(4) .
C3 H3 0.9300 .
C4 C5 1.384(4) .
C5 C6 1.392(4) .
C5 H5 0.9300 .
C6 C7 1.381(4) .
C6 H6 0.9300 .
C7 H7 0.9300 .
C8 C9 1.383(3) .
C8 H8 0.9300 .
C9 C10 1.387(3) .
C9 H9 0.9300 .
C10 C11 1.380(4) .
C10 H10 0.9300 .
C11 C12 1.388(3) .
C11 H11 0.9300 .
C12 C13 1.464(3) .
C13 C14 1.381(3) .
C14 C15 1.385(3) .
C14 H14 0.9300 .
C15 C16 1.384(3) .
C15 H15 0.9300 .
C16 C17 1.382(3) .
C16 H16 0.9300 .
C17 H17 0.9300 .
C18 H18A 0.9600 .
C18 H18B 0.9600 .
C18 H18C 0.9600 .
N1W C2W 1.128(5) .
C2W C1W 1.445(5) .
C1W H1W 0.9600 .
C1W H2W 0.9600 .
C1W H3W 0.9600 .
